data_4021987
loop_
_publ_author_name
'Bartolo Gabriele'
'Giuseppe Salerno'
'Lucia Veltri'
'Raffaella Mancuso'
'Zhiyu Li'
'Alessandra Crispini'
'Anna Bellusci'

_publ_contact_author_address
;
Dipartimento di Scienze Farmaceutiche
Universit\'a della Calabria
87030 Arcavacata di Rende (CS)
Italy
;
_publ_contact_author_email b.gabriele@unical.it
_publ_contact_author_fax 0984492044
_publ_contact_author_name 'Gabriele, Bartolo'
_publ_contact_author_phone 0984492813
_publ_section_title
;
 A New Synthesis of 2,3-Dihydrobenzo[1,4]dioxine and
 3,4-Dihydro-2H-benzo[1,4]oxazine Derivatives by Tandem
 Palladium-Catalyzed Oxidative Aminocarbonylation-Cyclization
 of 2-Prop-2-ynyloxyphenols and 2-Prop-2-ynyloxyanilines
;
_journal_name_full 'Journal of Organic Chemistry'
_journal_page_first 7895
_journal_page_last 7898
_journal_paper_doi 10.1021/jo061229l
_journal_volume 71
_journal_year 2006
_chemical_formula_moiety 'C14 H17 N2 O2'
_chemical_formula_sum 'C28 H34 N4 O4'
_chemical_formula_weight 490.59
_chemical_name_systematic
; 
(Z)-2-(4H-benzo[1,4]oxazin-3-ylidene)-N,N-diethylacetamide 
;
_space_group_IT_number 2
_space_group_name_Hall '-P 1'
_space_group_name_H-M_alt 'P -1'
_symmetry_cell_setting triclinic
_symmetry_space_group_name_Hall '-P 1'
_symmetry_space_group_name_H-M 'P -1'
_atom_sites_solution_hydrogens geom
_atom_sites_solution_primary direct
_atom_sites_solution_secondary difmap
_audit_creation_method SHELXL-97
_cell_angle_alpha 89.706(4)
_cell_angle_beta 86.144(4)
_cell_angle_gamma 86.008(4)
_cell_formula_units_Z 2
_cell_length_a 6.7277(4)
_cell_length_b 13.3202(10)
_cell_length_c 14.9976(11)
_cell_measurement_reflns_used 5480
_cell_measurement_temperature 298
_cell_measurement_theta_max 22.68
_cell_measurement_theta_min 3.07
_cell_volume 1337.70(16)
_computing_cell_refinement 'Bruker SMART'
_computing_data_collection 'Bruker SMART'
_computing_data_reduction 'Bruker SAINT'
_computing_molecular_graphics 'Bruker SHELXTL'
_computing_publication_material 'Bruker SHELXTL'
_computing_structure_refinement 'Bruker SHELXTL'
_computing_structure_solution 'Bruker SHELXTL'
_diffrn_ambient_temperature 298
_diffrn_measured_fraction_theta_full 0.985
_diffrn_measured_fraction_theta_max 0.985
_diffrn_measurement_device_type 'CCD area detector'
_diffrn_measurement_method 'phi and omega scans'
_diffrn_radiation_monochromator graphite
_diffrn_radiation_source 'sealed tube'
_diffrn_radiation_type MoK\a
_diffrn_radiation_wavelength 0.71073
_diffrn_reflns_av_R_equivalents 0.0303
_diffrn_reflns_av_sigmaI/netI 0.0258
_diffrn_reflns_limit_h_max 7
_diffrn_reflns_limit_h_min -7
_diffrn_reflns_limit_k_max 15
_diffrn_reflns_limit_k_min -15
_diffrn_reflns_limit_l_max 17
_diffrn_reflns_limit_l_min -17
_diffrn_reflns_number 21866
_diffrn_reflns_theta_full 24.71
_diffrn_reflns_theta_max 24.71
_diffrn_reflns_theta_min 1.36
_exptl_absorpt_coefficient_mu 0.082
_exptl_absorpt_correction_type sphere
_exptl_absorpt_process_details SADABS
_exptl_crystal_colour yellow
_exptl_crystal_density_diffrn 1.218
_exptl_crystal_density_method 'not measured'
_exptl_crystal_description prismatic
_exptl_crystal_F_000 524
_exptl_crystal_size_max 0.36
_exptl_crystal_size_mid 0.18
_exptl_crystal_size_min 0.16
_refine_diff_density_max 0.515
_refine_diff_density_min -0.235
_refine_diff_density_rms 0.045
_refine_ls_extinction_method none
_refine_ls_goodness_of_fit_ref 1.056
_refine_ls_hydrogen_treatment constr
_refine_ls_matrix_type full
_refine_ls_number_parameters 331
_refine_ls_number_reflns 4479
_refine_ls_number_restraints 0
_refine_ls_restrained_S_all 1.056
_refine_ls_R_factor_all 0.0726
_refine_ls_R_factor_gt 0.0484
_refine_ls_shift/su_max 0.003
_refine_ls_shift/su_mean 0.000
_refine_ls_structure_factor_coef Fsqd
_refine_ls_weighting_details 'calc w=1/[\s^2^(Fo^2^)+(0.0872P)^2^+0.3213P] where P=(Fo^2^+2Fc^2^)/3'
_refine_ls_weighting_scheme calc
_refine_ls_wR_factor_gt 0.1367
_refine_ls_wR_factor_ref 0.1643
_reflns_number_gt 3078
_reflns_number_total 4479
_reflns_threshold_expression >2sigma(I)
_cod_data_source_file jo061229lsi20060614_013758.cif
_cod_depositor_comments
;
The following automatic conversions were performed:
'_symmetry_cell_setting' value 'Triclinic' changed to 'triclinic'
according to '/home/saulius/struct/CIF-dictionaries/cif_core.dic'
dictionary named 'cif_core.dic' version 2.4.1 from 2010-06-29.

Automatic conversion script
Id: cif_fix_enum 1527 2010-12-29 10:47:43Z saulius 
;
_cod_database_code 4021987

loop_
_symmetry_equiv_pos_as_xyz
'x, y, z'
'-x, -y, -z'

loop_
_atom_site_label
_atom_site_type_symbol
_atom_site_fract_x
_atom_site_fract_y
_atom_site_fract_z
_atom_site_U_iso_or_equiv
_atom_site_adp_type
_atom_site_occupancy
_atom_site_symmetry_multiplicity
_atom_site_calc_flag
_atom_site_refinement_flags
N1 N 0.0853(3) 0.07558(13) 0.89032(12) 0.0520(5) Uani 1 1 d .
H1N H 0.198(3) 0.0934(16) 0.9016(14) 0.050 Uiso 1 1 d .
N2 N 0.1138(3) 0.29109(14) 1.09705(13) 0.0634(5) Uani 1 1 d .
N3 N 0.3994(3) 0.61961(14) 0.57514(12) 0.0540(5) Uani 1 1 d .
H3N H 0.284(3) 0.6021(16) 0.5883(14) 0.050 Uiso 1 1 d .
N4 N 0.3182(3) 0.36776(13) 0.74586(12) 0.0534(5) Uani 1 1 d .
O1 O -0.2836(2) 0.05637(12) 0.82887(11) 0.0639(4) Uani 1 1 d .
O2 O 0.2825(2) 0.18965(12) 0.99379(11) 0.0642(5) Uani 1 1 d .
O3 O 0.7696(2) 0.69315(12) 0.56569(11) 0.0666(5) Uani 1 1 d .
O4 O 0.1743(2) 0.49488(12) 0.66743(11) 0.0629(4) Uani 1 1 d .
C1 C -0.1196(3) 0.00311(16) 0.78764(14) 0.0531(5) Uani 1 1 d .
C2 C -0.1430(4) -0.05548(19) 0.71409(16) 0.0687(7) Uani 1 1 d .
H2A H -0.2695 -0.0616 0.6941 0.082 Uiso 1 1 calc R
C3 C 0.0220(5) -0.1050(2) 0.67023(17) 0.0771(8) Uani 1 1 d .
H3A H 0.0067 -0.1445 0.6205 0.093 Uiso 1 1 calc R
C4 C 0.2098(4) -0.0960(2) 0.69991(17) 0.0753(7) Uani 1 1 d .
H4A H 0.3201 -0.1298 0.6701 0.090 Uiso 1 1 calc R
C5 C 0.2358(4) -0.03712(17) 0.77391(16) 0.0628(6) Uani 1 1 d .
C6 C 0.0682(3) 0.01222(15) 0.81765(14) 0.0499(5) Uani 1 1 d .
C7 C -0.2649(3) 0.06837(17) 0.92284(15) 0.0585(6) Uani 1 1 d .
H7A H -0.2697 0.0032 0.9518 0.070 Uiso 1 1 calc R
H7B H -0.3770 0.1114 0.9478 0.070 Uiso 1 1 calc R
C8 C -0.0745(3) 0.11322(15) 0.94198(14) 0.0490(5) Uani 1 1 d .
C9 C -0.0668(3) 0.18121(15) 1.00805(14) 0.0529(5) Uani 1 1 d .
H9A H -0.1852 0.2040 1.0394 0.064 Uiso 1 1 calc R
C10 C 0.1189(3) 0.22019(15) 1.03214(14) 0.0526(5) Uani 1 1 d .
C11 C -0.0683(4) 0.3329(2) 1.14478(19) 0.0797(8) Uani 1 1 d .
H11A H -0.0365 0.3561 1.2030 0.096 Uiso 1 1 calc R
H11B H -0.1600 0.2802 1.1542 0.096 Uiso 1 1 calc R
C12 C -0.1701(5) 0.4191(2) 1.0958(2) 0.1074(11) Uani 1 1 d .
H12A H -0.2879 0.4444 1.1305 0.161 Uiso 1 1 calc R
H12B H -0.2066 0.3960 1.0390 0.161 Uiso 1 1 calc R
H12C H -0.0806 0.4719 1.0866 0.161 Uiso 1 1 calc R
C13 C 0.2993(4) 0.3306(2) 1.12156(18) 0.0740(7) Uani 1 1 d .
H13A H 0.2746 0.4013 1.1365 0.089 Uiso 1 1 calc R
H13B H 0.3963 0.3252 1.0707 0.089 Uiso 1 1 calc R
C14 C 0.3844(5) 0.2755(3) 1.1996(2) 0.1024(10) Uani 1 1 d .
H14A H 0.5062 0.3037 1.2133 0.154 Uiso 1 1 calc R
H14B H 0.4114 0.2056 1.1847 0.154 Uiso 1 1 calc R
H14C H 0.2901 0.2819 1.2505 0.154 Uiso 1 1 calc R
C15 C 0.6182(4) 0.74409(17) 0.52211(14) 0.0558(6) Uani 1 1 d .
C16 C 0.6522(4) 0.83275(19) 0.47852(17) 0.0707(7) Uani 1 1 d .
H16A H 0.7781 0.8578 0.4766 0.085 Uiso 1 1 calc R
C17 C 0.4984(5) 0.88449(19) 0.43743(18) 0.0768(8) Uani 1 1 d .
H17A H 0.5201 0.9452 0.4087 0.092 Uiso 1 1 calc R
C18 C 0.3127(4) 0.84656(19) 0.43879(17) 0.0717(7) Uani 1 1 d .
H18A H 0.2109 0.8814 0.4099 0.086 Uiso 1 1 calc R
C19 C 0.2757(4) 0.75708(17) 0.48266(15) 0.0607(6) Uani 1 1 d .
C20 C 0.4306(3) 0.70646(15) 0.52551(13) 0.0500(5) Uani 1 1 d .
C21 C 0.7531(3) 0.58597(18) 0.56819(16) 0.0620(6) Uani 1 1 d .
H21A H 0.8542 0.5552 0.6048 0.074 Uiso 1 1 calc R
H21B H 0.7779 0.5591 0.5082 0.074 Uiso 1 1 calc R
C22 C 0.5518(3) 0.55919(16) 0.60499(13) 0.0500(5) Uani 1 1 d .
C23 C 0.5268(3) 0.47901(16) 0.65932(14) 0.0533(5) Uani 1 1 d .
H23A H 0.6397 0.4423 0.6775 0.064 Uiso 1 1 calc R
C24 C 0.3313(3) 0.44744(16) 0.69065(14) 0.0510(5) Uani 1 1 d .
C25 C 0.1221(3) 0.33676(17) 0.77737(15) 0.0603(6) Uani 1 1 d .
H25A H 0.0273 0.3951 0.7804 0.072 Uiso 1 1 calc R
H25B H 0.1289 0.3091 0.8371 0.072 Uiso 1 1 calc R
C26 C 0.0496(4) 0.2586(2) 0.71634(19) 0.0784(8) Uani 1 1 d .
H26A H -0.0796 0.2400 0.7389 0.118 Uiso 1 1 calc R
H26B H 0.1419 0.2003 0.7141 0.118 Uiso 1 1 calc R
H26C H 0.0406 0.2862 0.6574 0.118 Uiso 1 1 calc R
C27 C 0.4908(4) 0.30665(17) 0.77484(16) 0.0616(6) Uani 1 1 d .
H27A H 0.5946 0.3026 0.7266 0.074 Uiso 1 1 calc R
H27B H 0.4524 0.2389 0.7876 0.074 Uiso 1 1 calc R
C28 C 0.5733(4) 0.3486(2) 0.85661(17) 0.0752(7) Uani 1 1 d .
H28A H 0.6859 0.3059 0.8731 0.113 Uiso 1 1 calc R
H28B H 0.4720 0.3516 0.9050 0.113 Uiso 1 1 calc R
H28C H 0.6145 0.4150 0.8440 0.113 Uiso 1 1 calc R

loop_
_atom_site_aniso_label
_atom_site_aniso_U_11
_atom_site_aniso_U_22
_atom_site_aniso_U_33
_atom_site_aniso_U_23
_atom_site_aniso_U_13
_atom_site_aniso_U_12
N1 0.0453(11) 0.0559(11) 0.0554(11) -0.0126(9) -0.0048(9) -0.0054(8)
N2 0.0652(13) 0.0622(12) 0.0628(12) -0.0220(10) 0.0021(9) -0.0098(10)
N3 0.0484(11) 0.0579(11) 0.0564(11) 0.0060(9) -0.0050(9) -0.0074(9)
N4 0.0543(11) 0.0524(10) 0.0530(11) 0.0062(8) -0.0039(8) -0.0007(8)
O1 0.0548(10) 0.0684(10) 0.0698(11) -0.0066(8) -0.0160(8) -0.0020(8)
O2 0.0545(10) 0.0699(10) 0.0678(10) -0.0214(8) 0.0033(8) -0.0077(8)
O3 0.0630(10) 0.0728(11) 0.0668(10) 0.0022(8) -0.0095(8) -0.0205(8)
O4 0.0507(9) 0.0690(10) 0.0689(10) 0.0147(8) -0.0092(7) -0.0004(7)
C1 0.0556(14) 0.0513(12) 0.0534(13) 0.0013(10) -0.0080(10) -0.0065(10)
C2 0.0743(17) 0.0741(16) 0.0609(15) -0.0054(13) -0.0164(13) -0.0163(13)
C3 0.096(2) 0.0797(18) 0.0581(15) -0.0204(13) -0.0071(14) -0.0182(15)
C4 0.0781(19) 0.0778(17) 0.0689(17) -0.0221(13) 0.0061(14) -0.0069(14)
C5 0.0667(15) 0.0633(14) 0.0579(14) -0.0150(11) 0.0017(11) -0.0048(12)
C6 0.0565(14) 0.0463(11) 0.0477(12) -0.0026(9) -0.0056(10) -0.0076(9)
C7 0.0523(13) 0.0600(14) 0.0635(15) -0.0059(11) -0.0035(11) -0.0059(10)
C8 0.0479(12) 0.0444(11) 0.0541(12) 0.0022(9) -0.0022(10) -0.0011(9)
C9 0.0512(13) 0.0503(12) 0.0562(13) -0.0073(10) 0.0022(10) -0.0011(10)
C10 0.0592(14) 0.0483(12) 0.0497(12) -0.0055(10) 0.0010(10) -0.0037(10)
C11 0.0766(18) 0.0830(18) 0.0783(18) -0.0356(15) 0.0098(14) -0.0072(14)
C12 0.104(2) 0.078(2) 0.139(3) -0.036(2) -0.012(2) 0.0118(18)
C13 0.0800(18) 0.0739(17) 0.0695(17) -0.0241(13) 0.0039(13) -0.0222(14)
C14 0.093(2) 0.135(3) 0.084(2) -0.005(2) -0.0144(17) -0.033(2)
C15 0.0647(15) 0.0562(13) 0.0469(12) -0.0076(10) -0.0008(11) -0.0100(11)
C16 0.0819(18) 0.0621(15) 0.0693(16) -0.0055(13) 0.0037(13) -0.0215(13)
C17 0.105(2) 0.0522(14) 0.0725(17) 0.0053(12) 0.0028(15) -0.0100(15)
C18 0.087(2) 0.0597(15) 0.0669(16) 0.0055(12) -0.0066(13) 0.0039(14)
C19 0.0782(16) 0.0512(13) 0.0520(13) 0.0003(10) -0.0070(11) 0.0022(11)
C20 0.0605(14) 0.0485(12) 0.0412(11) -0.0049(9) 0.0007(9) -0.0071(10)
C21 0.0568(14) 0.0690(15) 0.0602(14) 0.0042(11) -0.0037(11) -0.0047(11)
C22 0.0496(13) 0.0565(13) 0.0441(12) -0.0070(10) -0.0059(9) -0.0026(10)
C23 0.0503(13) 0.0586(13) 0.0506(12) 0.0023(10) -0.0066(10) 0.0014(10)
C24 0.0554(13) 0.0532(12) 0.0445(12) -0.0029(10) -0.0076(10) -0.0006(10)
C25 0.0627(15) 0.0589(14) 0.0589(14) 0.0062(11) 0.0008(11) -0.0060(11)
C26 0.0741(18) 0.0810(18) 0.0822(19) -0.0031(15) -0.0076(14) -0.0187(14)
C27 0.0640(15) 0.0534(13) 0.0664(15) 0.0085(11) -0.0059(11) 0.0037(11)
C28 0.0721(17) 0.0894(19) 0.0651(16) 0.0122(14) -0.0163(13) -0.0025(14)

loop_
_atom_type_symbol
_atom_type_description
_atom_type_scat_dispersion_real
_atom_type_scat_dispersion_imag
_atom_type_scat_source
C C 0.0033 0.0016 'International Tables Vol C Tables 4.2.6.8 and 6.1.1.4'
H H 0.0000 0.0000 'International Tables Vol C Tables 4.2.6.8 and 6.1.1.4'
N N 0.0061 0.0033 'International Tables Vol C Tables 4.2.6.8 and 6.1.1.4'
O O 0.0106 0.0060 'International Tables Vol C Tables 4.2.6.8 and 6.1.1.4'

loop_
_geom_angle_atom_site_label_1
_geom_angle_atom_site_label_2
_geom_angle_atom_site_label_3
_geom_angle
_geom_angle_site_symmetry_1
C8 N1 C6 122.62(19) .
C10 N2 C11 124.1(2) .
C10 N2 C13 119.62(19) .
C11 N2 C13 116.2(2) .
C22 N3 C20 122.52(19) .
C24 N4 C25 119.45(18) .
C24 N4 C27 123.90(19) .
C25 N4 C27 116.62(18) .
C1 O1 C7 112.15(16) .
O2 O2 C10 0(10) 1
C15 O3 C21 112.95(17) .
O4 O4 C24 0(10) 1
C2 C1 O1 119.6(2) .
C2 C1 C6 120.3(2) .
O1 C1 C6 120.01(19) .
C1 C2 C3 119.7(2) .
C2 C3 C4 120.2(2) .
C3 C4 C5 120.8(2) .
C4 C5 C6 118.5(2) .
C1 C6 C5 120.5(2) .
C1 C6 N1 118.18(19) .
C5 C6 N1 121.2(2) .
O1 C7 C8 112.15(18) .
N1 C8 C9 124.6(2) .
N1 C8 C7 113.52(19) .
C9 C8 C7 121.81(19) .
C8 C9 C10 122.73(19) .
O2 C10 O2 0.00(18) 1
O2 C10 N2 119.7(2) 1
O2 C10 N2 119.7(2) .
O2 C10 C9 121.02(19) 1
O2 C10 C9 121.02(19) .
N2 C10 C9 119.28(19) .
N2 C11 C12 113.0(2) .
N2 C13 C14 112.2(2) .
C16 C15 O3 120.1(2) .
C16 C15 C20 120.5(2) .
O3 C15 C20 119.38(19) .
C15 C16 C17 119.6(3) .
C18 C17 C16 120.3(2) .
C17 C18 C19 120.9(2) .
C18 C19 C20 118.4(2) .
C15 C20 N3 118.6(2) .
C15 C20 C19 120.3(2) .
N3 C20 C19 121.1(2) .
O3 C21 C22 112.02(18) .
C23 C22 N3 124.1(2) .
C23 C22 C21 122.3(2) .
N3 C22 C21 113.55(19) .
C22 C23 C24 123.08(19) .
O4 C24 O4 0.00(15) 1
O4 C24 N4 119.8(2) 1
O4 C24 N4 119.8(2) .
O4 C24 C23 120.51(19) 1
O4 C24 C23 120.51(19) .
N4 C24 C23 119.67(19) .
N4 C25 C26 111.7(2) .
N4 C27 C28 112.59(19) .

loop_
_geom_bond_atom_site_label_1
_geom_bond_atom_site_label_2
_geom_bond_distance
_geom_bond_site_symmetry_2
N1 C8 1.351(3) .
N1 C6 1.397(3) .
N2 C10 1.357(3) .
N2 C11 1.454(3) .
N2 C13 1.458(3) .
N3 C22 1.358(3) .
N3 C20 1.393(3) .
N4 C24 1.347(3) .
N4 C25 1.457(3) .
N4 C27 1.461(3) .
O1 C1 1.381(3) .
O1 C7 1.434(3) .
O2 O2 0.000(4) 1
O2 C10 1.250(2) .
O3 C15 1.383(3) .
O3 C21 1.440(3) .
O4 O4 0.000(5) 1
O4 C24 1.261(2) .
C1 C2 1.378(3) .
C1 C6 1.383(3) .
C2 C3 1.380(4) .
C3 C4 1.380(4) .
C4 C5 1.390(3) .
C5 C6 1.391(3) .
C7 C8 1.496(3) .
C8 C9 1.352(3) .
C9 C10 1.454(3) .
C10 O2 1.250(2) 1
C11 C12 1.510(4) .
C13 C14 1.503(4) .
C15 C16 1.373(3) .
C15 C20 1.388(3) .
C16 C17 1.382(4) .
C17 C18 1.379(4) .
C18 C19 1.388(3) .
C19 C20 1.394(3) .
C21 C22 1.493(3) .
C22 C23 1.353(3) .
C23 C24 1.456(3) .
C24 O4 1.261(2) 1
C25 C26 1.516(3) .
C27 C28 1.505(3) .

loop_
_geom_hbond_atom_site_label_D
_geom_hbond_atom_site_label_H
_geom_hbond_atom_site_label_A
_geom_hbond_distance_DH
_geom_hbond_distance_HA
_geom_hbond_distance_DA
_geom_hbond_angle_DHA
_geom_hbond_site_symmetry_A
N1 H1N O2 0.84(2) 2.03(2) 2.657(2) 131.5(19) 1
N3 H3N O4 0.84(2) 2.00(2) 2.648(2) 133.7(19) 1

loop_
_geom_torsion_atom_site_label_1
_geom_torsion_atom_site_label_2
_geom_torsion_atom_site_label_3
_geom_torsion_atom_site_label_4
_geom_torsion
_geom_torsion_site_symmetry_1
_geom_torsion_site_symmetry_4
C7 O1 C1 C2 149.4(2) . .
C7 O1 C1 C6 -33.5(3) . .
O1 C1 C2 C3 176.9(2) . .
C6 C1 C2 C3 -0.1(4) . .
C1 C2 C3 C4 0.1(4) . .
C2 C3 C4 C5 -0.2(4) . .
C3 C4 C5 C6 0.3(4) . .
C2 C1 C6 C5 0.3(3) . .
O1 C1 C6 C5 -176.79(19) . .
C2 C1 C6 N1 177.5(2) . .
O1 C1 C6 N1 0.5(3) . .
C4 C5 C6 C1 -0.4(3) . .
C4 C5 C6 N1 -177.5(2) . .
C8 N1 C6 C1 12.4(3) . .
C8 N1 C6 C5 -170.4(2) . .
C1 O1 C7 C8 53.5(2) . .
C6 N1 C8 C9 -174.2(2) . .
C6 N1 C8 C7 8.9(3) . .
O1 C7 C8 N1 -41.6(2) . .
O1 C7 C8 C9 141.3(2) . .
N1 C8 C9 C10 -1.3(3) . .
C7 C8 C9 C10 175.3(2) . .
O2 O2 C10 N2 0.0(6) 1 .
O2 O2 C10 C9 0.0(6) 1 .
C11 N2 C10 O2 179.0(2) . 1
C13 N2 C10 O2 -0.2(3) . 1
C11 N2 C10 O2 179.0(2) . .
C13 N2 C10 O2 -0.2(3) . .
C11 N2 C10 C9 -0.8(3) . .
C13 N2 C10 C9 -180.0(2) . .
C8 C9 C10 O2 -2.1(3) . 1
C8 C9 C10 O2 -2.1(3) . .
C8 C9 C10 N2 177.6(2) . .
C10 N2 C11 C12 -84.7(3) . .
C13 N2 C11 C12 94.5(3) . .
C10 N2 C13 C14 -94.2(3) . .
C11 N2 C13 C14 86.5(3) . .
C21 O3 C15 C16 -150.5(2) . .
C21 O3 C15 C20 31.6(3) . .
O3 C15 C16 C17 -178.1(2) . .
C20 C15 C16 C17 -0.3(4) . .
C15 C16 C17 C18 -1.1(4) . .
C16 C17 C18 C19 1.2(4) . .
C17 C18 C19 C20 0.1(4) . .
C16 C15 C20 N3 -176.0(2) . .
O3 C15 C20 N3 1.8(3) . .
C16 C15 C20 C19 1.6(3) . .
O3 C15 C20 C19 179.48(19) . .
C22 N3 C20 C15 -13.7(3) . .
C22 N3 C20 C19 168.62(19) . .
C18 C19 C20 C15 -1.5(3) . .
C18 C19 C20 N3 176.09(19) . .
C15 O3 C21 C22 -52.9(2) . .
C20 N3 C22 C23 174.4(2) . .
C20 N3 C22 C21 -8.7(3) . .
O3 C21 C22 C23 -141.6(2) . .
O3 C21 C22 N3 41.5(3) . .
N3 C22 C23 C24 1.2(3) . .
C21 C22 C23 C24 -175.4(2) . .
O4 O4 C24 N4 0.00(17) 1 .
O4 O4 C24 C23 0.0(2) 1 .
C25 N4 C24 O4 0.6(3) . 1
C27 N4 C24 O4 178.50(19) . 1
C25 N4 C24 O4 0.6(3) . .
C27 N4 C24 O4 178.50(19) . .
C25 N4 C24 C23 179.71(19) . .
C27 N4 C24 C23 -2.4(3) . .
C22 C23 C24 O4 0.2(3) . 1
C22 C23 C24 O4 0.2(3) . .
C22 C23 C24 N4 -178.9(2) . .
C24 N4 C25 C26 91.4(2) . .
C27 N4 C25 C26 -86.6(2) . .
C24 N4 C27 C28 86.8(3) . .
C25 N4 C27 C28 -95.2(2) . .
